data_1008707
loop_
_publ_author_name
'Soubeyroux, J L'
'Fruchart, D'
'Derdour, S'
'Vuillet, P'
'Rouault, A'

_publ_section_title
;
Localization of hydrogen (deuterium) in Hf2 Fe Dx
;
_journal_coden_ASTM JCOMAH
_journal_name_full 'Journal of the Less-Common Metals'
_journal_page_first 187
_journal_page_last 195
_journal_paper_doi 10.1016/0022-5088(87)90047-6
_journal_volume 129
_journal_year 1987
_chemical_formula_structural 'Hf2 Fe D4.15'
_chemical_formula_sum 'D4.15 Fe Hf2'
_chemical_name_systematic 'Hafnium iron deuteride (2/1/4.1)'
_space_group_IT_number 227
_symmetry_cell_setting cubic
_symmetry_space_group_name_Hall '-F 4vw 2vw 3'
_symmetry_space_group_name_H-M 'F d -3 m :2'
_cell_angle_alpha 90
_cell_angle_beta 90
_cell_angle_gamma 90
_cell_formula_units_Z 32
_cell_length_a 12.7784(9)
_cell_length_b 12.7784(9)
_cell_length_c 12.7784(9)
_cell_volume 2086.6
_refine_ls_R_factor_all 0.058
_cod_original_sg_symbol_H-M 'F d -3 m Z'
_cod_database_code 1008707

loop_
_symmetry_equiv_pos_as_xyz
x,y,z
x,1/4-y,1/4-z
1/4-x,y,1/4-z
1/4-x,1/4-y,z
y,z,x
1/4-y,1/4-z,x
y,1/4-z,1/4-x
1/4-y,z,1/4-x
z,x,y
1/4-z,x,1/4-y
1/4-z,1/4-x,y
z,1/4-x,1/4-y
x,z,y
x,1/4-z,1/4-y
1/4-x,1/4-z,y
1/4-x,z,1/4-y
y,x,z
1/4-y,x,1/4-z
y,1/4-x,1/4-z
1/4-y,1/4-x,z
z,y,x
1/4-z,1/4-y,x
1/4-z,y,1/4-x
z,1/4-y,1/4-x
-x,-y,-z
-x,3/4+y,3/4+z
3/4+x,-y,3/4+z
3/4+x,3/4+y,-z
-y,-z,-x
3/4+y,3/4+z,-x
-y,3/4+z,3/4+x
3/4+y,-z,3/4+x
-z,-x,-y
3/4+z,-x,3/4+y
3/4+z,3/4+x,-y
-z,3/4+x,3/4+y
-x,-z,-y
-x,3/4+z,3/4+y
3/4+x,3/4+z,-y
3/4+x,-z,3/4+y
-y,-x,-z
3/4+y,-x,3/4+z
-y,3/4+x,3/4+z
3/4+y,3/4+x,-z
-z,-y,-x
3/4+z,3/4+y,-x
3/4+z,-y,3/4+x
-z,3/4+y,3/4+x
x,1/2+y,1/2+z
1/2+x,y,1/2+z
1/2+x,1/2+y,z
x,3/4-y,3/4-z
1/2+x,1/4-y,3/4-z
1/2+x,3/4-y,1/4-z
1/4-x,1/2+y,3/4-z
3/4-x,y,3/4-z
3/4-x,1/2+y,1/4-z
1/4-x,3/4-y,1/2+z
3/4-x,1/4-y,1/2+z
3/4-x,3/4-y,z
y,1/2+z,1/2+x
1/2+y,z,1/2+x
1/2+y,1/2+z,x
1/4-y,3/4-z,1/2+x
3/4-y,1/4-z,1/2+x
3/4-y,3/4-z,x
y,3/4-z,3/4-x
1/2+y,1/4-z,3/4-x
1/2+y,3/4-z,1/4-x
1/4-y,1/2+z,3/4-x
3/4-y,z,3/4-x
3/4-y,1/2+z,1/4-x
z,1/2+x,1/2+y
1/2+z,x,1/2+y
1/2+z,1/2+x,y
1/4-z,1/2+x,3/4-y
3/4-z,x,3/4-y
3/4-z,1/2+x,1/4-y
1/4-z,3/4-x,1/2+y
3/4-z,1/4-x,1/2+y
3/4-z,3/4-x,y
z,3/4-x,3/4-y
1/2+z,1/4-x,3/4-y
1/2+z,3/4-x,1/4-y
x,1/2+z,1/2+y
1/2+x,z,1/2+y
1/2+x,1/2+z,y
x,3/4-z,3/4-y
1/2+x,1/4-z,3/4-y
1/2+x,3/4-z,1/4-y
1/4-x,3/4-z,1/2+y
3/4-x,1/4-z,1/2+y
3/4-x,3/4-z,y
1/4-x,1/2+z,3/4-y
3/4-x,z,3/4-y
3/4-x,1/2+z,1/4-y
y,1/2+x,1/2+z
1/2+y,x,1/2+z
1/2+y,1/2+x,z
1/4-y,1/2+x,3/4-z
3/4-y,x,3/4-z
3/4-y,1/2+x,1/4-z
y,3/4-x,3/4-z
1/2+y,1/4-x,3/4-z
1/2+y,3/4-x,1/4-z
1/4-y,3/4-x,1/2+z
3/4-y,1/4-x,1/2+z
3/4-y,3/4-x,z
z,1/2+y,1/2+x
1/2+z,y,1/2+x
1/2+z,1/2+y,x
1/4-z,3/4-y,1/2+x
3/4-z,1/4-y,1/2+x
3/4-z,3/4-y,x
1/4-z,1/2+y,3/4-x
3/4-z,y,3/4-x
3/4-z,1/2+y,1/4-x
z,3/4-y,3/4-x
1/2+z,1/4-y,3/4-x
1/2+z,3/4-y,1/4-x
-x,1/2-y,1/2-z
1/2-x,-y,1/2-z
1/2-x,1/2-y,-z
-x,1/4+y,1/4+z
1/2-x,3/4+y,1/4+z
1/2-x,1/4+y,3/4+z
3/4+x,1/2-y,1/4+z
1/4+x,-y,1/4+z
1/4+x,1/2-y,3/4+z
3/4+x,1/4+y,1/2-z
1/4+x,3/4+y,1/2-z
1/4+x,1/4+y,-z
-y,1/2-z,1/2-x
1/2-y,-z,1/2-x
1/2-y,1/2-z,-x
3/4+y,1/4+z,1/2-x
1/4+y,3/4+z,1/2-x
1/4+y,1/4+z,-x
-y,1/4+z,1/4+x
1/2-y,3/4+z,1/4+x
1/2-y,1/4+z,3/4+x
3/4+y,1/2-z,1/4+x
1/4+y,-z,1/4+x
1/4+y,1/2-z,3/4+x
-z,1/2-x,1/2-y
1/2-z,-x,1/2-y
1/2-z,1/2-x,-y
3/4+z,1/2-x,1/4+y
1/4+z,-x,1/4+y
1/4+z,1/2-x,3/4+y
3/4+z,1/4+x,1/2-y
1/4+z,3/4+x,1/2-y
1/4+z,1/4+x,-y
-z,1/4+x,1/4+y
1/2-z,3/4+x,1/4+y
1/2-z,1/4+x,3/4+y
-x,1/2-z,1/2-y
1/2-x,-z,1/2-y
1/2-x,1/2-z,-y
-x,1/4+z,1/4+y
1/2-x,3/4+z,1/4+y
1/2-x,1/4+z,3/4+y
3/4+x,1/4+z,1/2-y
1/4+x,3/4+z,1/2-y
1/4+x,1/4+z,-y
3/4+x,1/2-z,1/4+y
1/4+x,-z,1/4+y
1/4+x,1/2-z,3/4+y
-y,1/2-x,1/2-z
1/2-y,-x,1/2-z
1/2-y,1/2-x,-z
3/4+y,1/2-x,1/4+z
1/4+y,-x,1/4+z
1/4+y,1/2-x,3/4+z
-y,1/4+x,1/4+z
1/2-y,3/4+x,1/4+z
1/2-y,1/4+x,3/4+z
3/4+y,1/4+x,1/2-z
1/4+y,3/4+x,1/2-z
1/4+y,1/4+x,-z
-z,1/2-y,1/2-x
1/2-z,-y,1/2-x
1/2-z,1/2-y,-x
3/4+z,1/4+y,1/2-x
1/4+z,3/4+y,1/2-x
1/4+z,1/4+y,-x
3/4+z,1/2-y,1/4+x
1/4+z,-y,1/4+x
1/4+z,1/2-y,3/4+x
-z,1/4+y,1/4+x
1/2-z,3/4+y,1/4+x
1/2-z,1/4+y,3/4+x

loop_
_atom_site_label
_atom_site_type_symbol
_atom_site_symmetry_multiplicity
_atom_site_Wyckoff_symbol
_atom_site_fract_x
_atom_site_fract_y
_atom_site_fract_z
_atom_site_occupancy
_atom_site_attached_hydrogens
_atom_site_calc_flag
Hf1 Hf0 48 f 0.9339(5) 0.125 0.125 1. 0 d
Hf2 Hf0 16 d 0.5 0.5 0.5 1. 0 d
Fe1 Fe0 32 e 0.2968(3) 0.2968(3) 0.2968(3) 1. 0 d
D1 D0 192 i 0.631(7) 0.265(13) 0.315(9) 0.025 0 d
D2 D0 96 g 0.7805(4) 0.7805(4) 0.1491(3) 0.91 0 d
D3 D0 96 g 0.834(2) 0.834(2) 0.533(4) 0.09 0 d
D4 D0 32 e 0.0663(4) 0.0663(4) 0.0663(4) 1. 0 d

loop_
_atom_type_symbol
_atom_type_oxidation_number
Hf0 0.000
Fe0 0.000
D0 0.000
